data_4311351
loop_
_publ_author_name
'Nicole Niklas'
'Frank W. Heinemann'
'Frank Hampel'
'Tim Clark'
'Ralf Alsfasser'

_publ_contact_author
;
        Dr. R. ALSFASSER
        Institut f\"ur Anorganische Chemie
        Universit\"at Erlangen-N\"urnberg
        Egerlandstr. 1
        D-91058 Erlangen
        Bundesrepublik Deutschland
;
_publ_contact_author_email ALSFASSR@ANORGANIK.CHEMIE.UNI-ERLANGEN.DE
_publ_contact_author_fax '049 9131 852-7387'
_publ_contact_author_phone '049 9131 852-7357'
_publ_section_title
;
 The Activation of Tertiary Carboxamides in Metal Complexes: An
 Experimental and Theoretical Study on the Methanolysis of Acylated
 Bispicolylamine Copper(II) Complexes
;
_journal_name_full 'Inorganic Chemistry'
_journal_page_first 4663
_journal_page_last 4673
_journal_paper_doi 10.1021/ic0496774
_journal_volume 43
_journal_year 2004
_chemical_formula_sum 'C12 H13 Cl2 Cu N3'
_chemical_formula_weight 333.69
_chemical_name_systematic
; 
 ? 
;
_space_group_IT_number 14
_symmetry_cell_setting monoclinic
_symmetry_space_group_name_Hall '-P 2yn'
_symmetry_space_group_name_H-M 'P 1 21/n 1'
_atom_sites_solution_hydrogens difmap
_atom_sites_solution_primary direct
_atom_sites_solution_secondary difmap
_audit_creation_method SHELXL-97
_cell_angle_alpha 90.00
_cell_angle_beta 98.985(2)
_cell_angle_gamma 90.00
_cell_formula_units_Z 4
_cell_length_a 6.5320(1)
_cell_length_b 13.2558(2)
_cell_length_c 15.4821(2)
_cell_measurement_reflns_used 179
_cell_measurement_temperature 100(2)
_cell_measurement_theta_max 20.00
_cell_measurement_theta_min 6.00
_cell_volume 1324.10(3)
_computing_cell_refinement 'EVALCCD (Bruker-Nonius, 2001)'
_computing_data_collection 'COLLECT (Bruker-Nonius, 2001)'
_computing_data_reduction 'EVALCCD (Bruker-Nonius, 2001)'
_computing_molecular_graphics 'SHELXTL 5.1 (Bruker AXS, 1998)'
_computing_publication_material 'SHELXTL 5.1 (Bruker AXS, 1998)'
_computing_structure_refinement 'SHELXTL 5.1 (Bruker AXS, 1998)'
_computing_structure_solution 'SHELXTL 5.1 (Bruker AXS, 1998)'
_diffrn_ambient_temperature 100(2)
_diffrn_detector_area_resol_mean 9
_diffrn_measured_fraction_theta_full 0.998
_diffrn_measured_fraction_theta_max 0.998
_diffrn_measurement_device_type 'Nonius KappaCCD'
_diffrn_measurement_method
;
 \f- and \w-rotations with 1.9 \% and 19 sec per frame
;
_diffrn_radiation_monochromator graphite
_diffrn_radiation_source 'fine-focus sealed tube'
_diffrn_radiation_type MoK\a
_diffrn_radiation_wavelength 0.71073
_diffrn_reflns_av_R_equivalents 0.0580
_diffrn_reflns_av_sigmaI/netI 0.0480
_diffrn_reflns_limit_h_max 10
_diffrn_reflns_limit_h_min -10
_diffrn_reflns_limit_k_max 20
_diffrn_reflns_limit_k_min -20
_diffrn_reflns_limit_l_max 24
_diffrn_reflns_limit_l_min -24
_diffrn_reflns_number 33908
_diffrn_reflns_theta_full 34.00
_diffrn_reflns_theta_max 34.00
_diffrn_reflns_theta_min 3.35
_exptl_absorpt_coefficient_mu 2.036
_exptl_absorpt_correction_T_max 0.810
_exptl_absorpt_correction_T_min 0.630
_exptl_absorpt_correction_type multi-scan
_exptl_absorpt_process_details
;
 multi-scan from symmetry-related measurements 
 Sortav (Blessing 1995)
;
_exptl_crystal_colour blue
_exptl_crystal_density_diffrn 1.674
_exptl_crystal_density_method 'not measured'
_exptl_crystal_description prism
_exptl_crystal_F_000 676
_exptl_crystal_size_max 0.29
_exptl_crystal_size_mid 0.29
_exptl_crystal_size_min 0.17
_refine_diff_density_max 0.471
_refine_diff_density_min -0.611
_refine_diff_density_rms 0.128
_refine_ls_extinction_method none
_refine_ls_goodness_of_fit_ref 1.030
_refine_ls_hydrogen_treatment refxyz
_refine_ls_matrix_type full
_refine_ls_number_parameters 202
_refine_ls_number_reflns 5390
_refine_ls_number_restraints 0
_refine_ls_restrained_S_all 1.030
_refine_ls_R_factor_all 0.0627
_refine_ls_R_factor_gt 0.0325
_refine_ls_shift/su_max 0.001
_refine_ls_shift/su_mean 0.000
_refine_ls_structure_factor_coef Fsqd
_refine_ls_weighting_details 'calc w=1/[\s^2^(Fo^2^)+(0.0320P)^2^+0.2201P] where P=(Fo^2^+2Fc^2^)/3'
_refine_ls_weighting_scheme calc
_refine_ls_wR_factor_gt 0.0655
_refine_ls_wR_factor_ref 0.0717
_reflns_number_gt 3887
_reflns_number_total 5390
_reflns_threshold_expression >2sigma(I)
_cod_data_source_file ic0496774si20040312_050529_5.cif
_cod_data_source_block nn0204
_cod_depositor_comments
;
The following automatic conversions were performed:
data name '_publ_contact_autor' replaced with '_publ_contact_author'
as specified in the replacement file
'/home/antanas/src/cod-tools/trunk/data/replacement-values/replacement_tags.lst'.

Automatic conversion script
Id: cif_correct_tags 4998 2017-03-02 13:24:31Z antanas 
;
_cod_database_code 4311351

loop_
_symmetry_equiv_pos_as_xyz
'x, y, z'
'-x+1/2, y+1/2, -z+1/2'
'-x, -y, -z'
'x-1/2, -y-1/2, z-1/2'

loop_
_atom_site_label
_atom_site_type_symbol
_atom_site_fract_x
_atom_site_fract_y
_atom_site_fract_z
_atom_site_U_iso_or_equiv
_atom_site_adp_type
_atom_site_occupancy
_atom_site_symmetry_multiplicity
_atom_site_calc_flag
_atom_site_refinement_flags
_atom_site_disorder_assembly
_atom_site_disorder_group
Cu1 Cu 0.96662(3) 0.743960(12) 0.183821(12) 0.00807(5) Uani 1 1 d . . .
Cl1 Cl 1.10675(6) 0.73079(3) 0.32447(2) 0.01657(8) Uani 1 1 d . . .
Cl2 Cl 1.27236(5) 0.75373(2) 0.09395(3) 0.01360(7) Uani 1 1 d . . .
N1 N 0.74942(19) 0.75480(8) 0.07720(8) 0.0097(2) Uani 1 1 d . . .
N2 N 0.93631(18) 0.89511(9) 0.18004(8) 0.0106(2) Uani 1 1 d . . .
N3 N 0.91907(18) 0.59496(9) 0.16087(8) 0.0100(2) Uani 1 1 d . . .
C1 C 0.7722(2) 0.85205(10) 0.03373(10) 0.0123(3) Uani 1 1 d . . .
C2 C 0.7605(2) 0.66474(10) 0.02212(10) 0.0119(3) Uani 1 1 d . . .
C11 C 0.8414(2) 0.93064(10) 0.10282(10) 0.0115(3) Uani 1 1 d . . .
C12 C 0.8163(2) 1.03342(11) 0.08710(11) 0.0169(3) Uani 1 1 d . . .
C13 C 0.8948(3) 1.10098(11) 0.15292(12) 0.0190(3) Uani 1 1 d . . .
C14 C 0.9943(2) 1.06424(11) 0.23249(11) 0.0171(3) Uani 1 1 d . . .
C15 C 1.0107(2) 0.96091(11) 0.24390(11) 0.0133(3) Uani 1 1 d . . .
C21 C 0.8180(2) 0.57470(10) 0.08041(10) 0.0104(3) Uani 1 1 d . . .
C22 C 0.7753(2) 0.47626(11) 0.05198(11) 0.0136(3) Uani 1 1 d . . .
C23 C 0.8400(2) 0.39692(11) 0.10853(11) 0.0163(3) Uani 1 1 d . . .
C24 C 0.9463(2) 0.41768(11) 0.19146(11) 0.0147(3) Uani 1 1 d . . .
C25 C 0.9821(2) 0.51756(11) 0.21545(11) 0.0122(3) Uani 1 1 d . . .
H1 H 0.633(3) 0.7562(13) 0.0931(16) 0.030 Uiso 1 1 d . . .
H1A H 0.884(3) 0.8441(15) 0.0003(13) 0.030 Uiso 1 1 d . . .
H1B H 0.639(3) 0.8766(14) -0.0030(13) 0.030 Uiso 1 1 d . . .
H2A H 0.868(3) 0.6782(15) -0.0135(13) 0.030 Uiso 1 1 d . . .
H2B H 0.637(3) 0.6547(15) -0.0156(13) 0.030 Uiso 1 1 d . . .
H12 H 0.742(3) 1.0588(15) 0.0324(14) 0.030 Uiso 1 1 d . . .
H13 H 0.890(3) 1.1699(15) 0.1447(13) 0.030 Uiso 1 1 d . . .
H14 H 1.049(3) 1.1042(15) 0.2771(13) 0.030 Uiso 1 1 d . . .
H15 H 1.076(3) 0.9338(15) 0.2935(14) 0.030 Uiso 1 1 d . . .
H22 H 0.705(3) 0.4673(15) -0.0035(13) 0.030 Uiso 1 1 d . . .
H23 H 0.814(3) 0.3342(15) 0.0895(13) 0.030 Uiso 1 1 d . . .
H24 H 0.999(3) 0.3650(16) 0.2289(13) 0.030 Uiso 1 1 d . . .
H25 H 1.057(3) 0.5322(16) 0.2715(13) 0.030 Uiso 1 1 d . . .

loop_
_atom_site_aniso_label
_atom_site_aniso_U_11
_atom_site_aniso_U_22
_atom_site_aniso_U_33
_atom_site_aniso_U_23
_atom_site_aniso_U_13
_atom_site_aniso_U_12
Cu1 0.00834(8) 0.00741(8) 0.00803(9) -0.00021(6) -0.00006(6) 0.00021(6)
Cl1 0.02413(19) 0.01482(16) 0.00905(17) -0.00074(12) -0.00277(14) 0.00109(13)
Cl2 0.00885(14) 0.01683(16) 0.01581(18) 0.00095(13) 0.00406(13) 0.00068(12)
N1 0.0090(5) 0.0094(5) 0.0107(6) 0.0007(4) 0.0015(4) -0.0001(4)
N2 0.0088(6) 0.0098(5) 0.0134(6) -0.0012(4) 0.0025(5) 0.0001(4)
N3 0.0087(6) 0.0102(5) 0.0115(6) 0.0007(4) 0.0025(5) 0.0003(4)
C1 0.0142(7) 0.0103(6) 0.0120(7) 0.0016(5) 0.0006(6) 0.0002(5)
C2 0.0139(7) 0.0106(6) 0.0107(7) -0.0004(5) 0.0007(6) 0.0001(5)
C11 0.0092(6) 0.0102(6) 0.0157(8) 0.0010(5) 0.0035(6) 0.0003(5)
C12 0.0150(7) 0.0120(6) 0.0240(9) 0.0041(6) 0.0041(7) 0.0009(6)
C13 0.0180(8) 0.0091(6) 0.0310(10) 0.0000(6) 0.0074(7) -0.0003(5)
C14 0.0141(7) 0.0134(7) 0.0251(9) -0.0072(6) 0.0071(7) -0.0040(5)
C15 0.0106(7) 0.0150(6) 0.0144(8) -0.0036(5) 0.0022(6) -0.0013(5)
C21 0.0090(6) 0.0104(6) 0.0121(7) 0.0003(5) 0.0029(5) -0.0003(5)
C22 0.0145(7) 0.0121(6) 0.0147(8) -0.0029(5) 0.0034(6) -0.0015(5)
C23 0.0162(8) 0.0095(6) 0.0246(9) -0.0015(6) 0.0071(7) -0.0002(5)
C24 0.0134(7) 0.0118(6) 0.0194(8) 0.0042(5) 0.0040(6) 0.0031(5)
C25 0.0101(7) 0.0134(6) 0.0132(7) 0.0030(5) 0.0022(6) 0.0014(5)

loop_
_atom_type_symbol
_atom_type_description
_atom_type_scat_dispersion_real
_atom_type_scat_dispersion_imag
_atom_type_scat_source
C C 0.0033 0.0016 'International Tables Vol C Tables 4.2.6.8 and 6.1.1.4'
H H 0.0000 0.0000 'International Tables Vol C Tables 4.2.6.8 and 6.1.1.4'
N N 0.0061 0.0033 'International Tables Vol C Tables 4.2.6.8 and 6.1.1.4'
Cl Cl 0.1484 0.1585 'International Tables Vol C Tables 4.2.6.8 and 6.1.1.4'
Cu Cu 0.3201 1.2651 'International Tables Vol C Tables 4.2.6.8 and 6.1.1.4'

loop_
_geom_angle_atom_site_label_1
_geom_angle_atom_site_label_2
_geom_angle_atom_site_label_3
_geom_angle
_geom_angle_site_symmetry_1
_geom_angle_site_symmetry_3
_geom_angle_publ_flag
N1 Cu1 N2 81.44(5) . . ?
N1 Cu1 N3 81.72(5) . . ?
N2 Cu1 N3 162.78(5) . . ?
N1 Cu1 Cl1 159.57(4) . . ?
N2 Cu1 Cl1 97.45(4) . . ?
N3 Cu1 Cl1 97.08(4) . . ?
N1 Cu1 Cl2 93.41(4) . . ?
N2 Cu1 Cl2 90.86(4) . . ?
N3 Cu1 Cl2 93.68(3) . . ?
Cl1 Cu1 Cl2 107.010(15) . . ?
C1 N1 C2 115.25(12) . . ?
C1 N1 Cu1 109.26(9) . . ?
C2 N1 Cu1 108.99(9) . . ?
C1 N1 H1 106.1(13) . . ?
C2 N1 H1 108.5(13) . . ?
Cu1 N1 H1 108.6(16) . . ?
C11 N2 C15 119.25(13) . . ?
C11 N2 Cu1 113.86(9) . . ?
C15 N2 Cu1 126.78(10) . . ?
C21 N3 C25 119.06(12) . . ?
C21 N3 Cu1 113.47(9) . . ?
C25 N3 Cu1 127.45(10) . . ?
N1 C1 C11 108.68(12) . . ?
N1 C1 H1A 106.8(12) . . ?
C11 C1 H1A 106.7(12) . . ?
N1 C1 H1B 113.4(11) . . ?
C11 C1 H1B 108.1(11) . . ?
H1A C1 H1B 112.8(16) . . ?
N1 C2 C21 108.95(12) . . ?
N1 C2 H2A 106.5(12) . . ?
C21 C2 H2A 110.5(12) . . ?
N1 C2 H2B 111.4(12) . . ?
C21 C2 H2B 112.0(12) . . ?
H2A C2 H2B 107.4(16) . . ?
N2 C11 C12 121.68(14) . . ?
N2 C11 C1 115.72(12) . . ?
C12 C11 C1 122.56(14) . . ?
C11 C12 C13 118.85(15) . . ?
C11 C12 H12 121.5(12) . . ?
C13 C12 H12 119.6(12) . . ?
C14 C13 C12 119.44(14) . . ?
C14 C13 H13 118.2(12) . . ?
C12 C13 H13 122.3(13) . . ?
C15 C14 C13 118.49(15) . . ?
C15 C14 H14 118.1(13) . . ?
C13 C14 H14 123.4(13) . . ?
N2 C15 C14 122.28(15) . . ?
N2 C15 H15 116.0(13) . . ?
C14 C15 H15 121.7(13) . . ?
N3 C21 C22 121.76(13) . . ?
N3 C21 C2 115.93(12) . . ?
C22 C21 C2 122.28(13) . . ?
C23 C22 C21 118.92(14) . . ?
C23 C22 H22 123.4(12) . . ?
C21 C22 H22 117.7(12) . . ?
C24 C23 C22 119.41(14) . . ?
C24 C23 H23 122.2(13) . . ?
C22 C23 H23 118.3(13) . . ?
C25 C24 C23 118.46(14) . . ?
C25 C24 H24 121.1(13) . . ?
C23 C24 H24 120.4(12) . . ?
N3 C25 C24 122.39(14) . . ?
N3 C25 H25 118.7(13) . . ?
C24 C25 H25 118.9(13) . . ?

loop_
_geom_bond_atom_site_label_1
_geom_bond_atom_site_label_2
_geom_bond_distance
_geom_bond_site_symmetry_2
_geom_bond_publ_flag
Cu1 N1 2.0067(12) . ?
Cu1 N2 2.0134(12) . ?
Cu1 N3 2.0222(12) . ?
Cu1 Cl1 2.2332(4) . ?
Cu1 Cl2 2.6094(4) . ?
N1 C1 1.4725(18) . ?
N1 C2 1.4754(18) . ?
N1 H1 0.83(2) . ?
N2 C11 1.3431(19) . ?
N2 C15 1.3507(19) . ?
N3 C21 1.3428(19) . ?
N3 C25 1.3519(18) . ?
C1 C11 1.511(2) . ?
C1 H1A 0.96(2) . ?
C1 H1B 1.02(2) . ?
C2 C21 1.5081(19) . ?
C2 H2A 0.97(2) . ?
C2 H2B 0.93(2) . ?
C11 C12 1.3892(19) . ?
C12 C13 1.393(2) . ?
C12 H12 0.97(2) . ?
C13 C14 1.388(2) . ?
C13 H13 0.92(2) . ?
C14 C15 1.383(2) . ?
C14 H14 0.90(2) . ?
C15 H15 0.89(2) . ?
C21 C22 1.3914(19) . ?
C22 C23 1.391(2) . ?
C22 H22 0.917(19) . ?
C23 C24 1.388(2) . ?
C23 H23 0.89(2) . ?
C24 C25 1.385(2) . ?
C24 H24 0.94(2) . ?
C25 H25 0.95(2) . ?

loop_
_geom_hbond_atom_site_label_D
_geom_hbond_atom_site_label_H
_geom_hbond_atom_site_label_A
_geom_hbond_distance_DH
_geom_hbond_distance_HA
_geom_hbond_distance_DA
_geom_hbond_angle_DHA
_geom_hbond_site_symmetry_A
N1 H1 Cl2 0.83(2) 2.36(2) 3.1670(13) 163(2) 1_455
